data_7244385
loop_
_publ_author_name
'Dais, Tyson N.'
'Takano, Rina'
'Ishida, Takayuki'
'Plieger, Paul G.'

_publ_section_title
;
 Lanthanide induced variability in localised CoII geometries of four
 triangular L3Co3IILnIII complexes
;
_journal_issue 8
_journal_name_full 'RSC Advances'
_journal_page_first 4828
_journal_page_last 4835
_journal_paper_doi 10.1039/D1RA08797E
_journal_volume 12
_journal_year 2022
_chemical_formula_moiety 'C40 H34 Co3 Gd N3 O25'
_chemical_formula_sum 'C40 H34 Co3 Gd N3 O25'
_chemical_formula_weight 1290.74
_space_group_crystal_system triclinic
_space_group_IT_number 2
_space_group_name_Hall '-P 1'
_space_group_name_H-M_alt 'P -1'
_atom_sites_solution_hydrogens mixed
_atom_sites_solution_primary dual
_audit_creation_date 2021-08-24
_audit_creation_method
;
Olex2 1.3
(compiled 2020.11.12 svn.r5f609507 for OlexSys, GUI svn.r6272)
;
_audit_update_record
;
2021-08-25 deposited with the CCDC.	2022-02-02 downloaded from the CCDC.
;
_cell_angle_alpha 86.370(8)
_cell_angle_beta 84.284(8)
_cell_angle_gamma 65.297(8)
_cell_formula_units_Z 2
_cell_length_a 10.1882(12)
_cell_length_b 10.2651(13)
_cell_length_c 23.231(3)
_cell_measurement_reflns_used 9856
_cell_measurement_temperature 100.0
_cell_measurement_theta_max 72.30
_cell_measurement_theta_min 3.83
_cell_volume 2195.6(5)
_computing_cell_refinement 'SAINT V8.40A (Bruker, 2019)'
_computing_data_reduction 'SAINT V8.40A (Bruker, 2019)'
_computing_molecular_graphics 'Olex2 1.3 (Dolomanov et al., 2009)'
_computing_publication_material 'Olex2 1.3 (Dolomanov et al., 2009)'
_computing_structure_refinement 'XL  (Sheldrick, 2008)'
_computing_structure_solution 'SHELXT 2014/5 (Sheldrick, 2014)'
_diffrn_ambient_temperature 100.0
_diffrn_measured_fraction_theta_full 0.972
_diffrn_measured_fraction_theta_max 0.967
_diffrn_measurement_device_type 'Bruker APEX-II CCD'
_diffrn_measurement_method '\f and \w scans'
_diffrn_radiation_type CuK\a
_diffrn_radiation_wavelength 1.54178
_diffrn_reflns_av_R_equivalents 0.1270
_diffrn_reflns_av_unetI/netI 0.0763
_diffrn_reflns_Laue_measured_fraction_full 0.972
_diffrn_reflns_Laue_measured_fraction_max 0.967
_diffrn_reflns_limit_h_max 12
_diffrn_reflns_limit_h_min -11
_diffrn_reflns_limit_k_max 12
_diffrn_reflns_limit_k_min -12
_diffrn_reflns_limit_l_max 27
_diffrn_reflns_limit_l_min -27
_diffrn_reflns_number 76045
_diffrn_reflns_point_group_measured_fraction_full 0.972
_diffrn_reflns_point_group_measured_fraction_max 0.967
_diffrn_reflns_theta_full 67.679
_diffrn_reflns_theta_max 68.244
_diffrn_reflns_theta_min 1.912
_exptl_absorpt_coefficient_mu 19.214
_exptl_absorpt_correction_T_max 0.7539
_exptl_absorpt_correction_T_min 0.4498
_exptl_absorpt_correction_type multi-scan
_exptl_absorpt_process_details
;
SADABS-2016/2 (Bruker,2016/2) was used for absorption correction.
wR2(int) was 0.1489 before and 0.0850 after correction.
The Ratio of minimum to maximum transmission is 0.5966.
The \l/2 correction factor is Not present.
;
_exptl_crystal_colour orange
_exptl_crystal_colour_primary orange
_exptl_crystal_density_diffrn 1.952
_exptl_crystal_description block
_exptl_crystal_F_000 1280
_exptl_crystal_size_max 0.17
_exptl_crystal_size_mid 0.16
_exptl_crystal_size_min 0.14
_refine_diff_density_max 0.869
_refine_diff_density_min -1.169
_refine_diff_density_rms 0.133
_refine_ls_extinction_coef 0.00060(10)
_refine_ls_extinction_expression Fc^*^=kFc[1+0.001xFc^2^\l^3^/sin(2\q)]^-1/4^
_refine_ls_extinction_method 'SHELXL-2018/3 (Sheldrick 2018)'
_refine_ls_goodness_of_fit_ref 1.134
_refine_ls_hydrogen_treatment mixed
_refine_ls_matrix_type full
_refine_ls_number_parameters 666
_refine_ls_number_reflns 7796
_refine_ls_number_restraints 12
_refine_ls_restrained_S_all 1.134
_refine_ls_R_factor_all 0.0936
_refine_ls_R_factor_gt 0.0590
_refine_ls_shift/su_max 0.000
_refine_ls_shift/su_mean 0.000
_refine_ls_structure_factor_coef Fsqd
_refine_ls_weighting_details 'w=1/[\s^2^(Fo^2^)+(0.0847P)^2^] where P=(Fo^2^+2Fc^2^)/3'
_refine_ls_weighting_scheme calc
_refine_ls_wR_factor_gt 0.1432
_refine_ls_wR_factor_ref 0.1602
_reflns_Friedel_coverage 0.000
_reflns_number_gt 5722
_reflns_number_total 7796
_reflns_threshold_expression 'I > 2\s(I)'
_cod_data_source_file d1ra08797e2.cif
_cod_data_source_block tnd525a5
_cod_original_cell_volume 2195.7(5)
_cod_database_code 7244385
_shelx_shelxl_version_number 2018/3
_shelx_space_group_comment
;
The symmetry employed for this shelxl refinement is uniquely defined
by the following loop, which should always be used as a source of
symmetry information in preference to the above space-group names.
They are only intended as comments.
;
_shelx_estimated_absorpt_t_max 0.174
_shelx_estimated_absorpt_t_min 0.139
_olex2_refinement_description
;
1. Fixed Uiso
 At 1.2 times of:
  All C(H) groups
 At 1.5 times of:
  All C(H,H,H) groups, All O(H) groups
2. Restrained distances
 O14-H14
 0.87 with sigma of 0.01
 O13-H13
 0.87 with sigma of 0.01
 O15-H15
 0.87 with sigma of 0.01
 O16-H16
 0.87 with sigma of 0.01
 C62-H15
 1.931098 with sigma of 0.02
 C60-H13
 1.935026 with sigma of 0.02
 C63-H16
 1.87848 with sigma of 0.02
 Co2-H13
 2.638926 with sigma of 0.02
 Co3-H15
 2.641059 with sigma of 0.02
 C61-H14
 1.915442 with sigma of 0.02
 Co3-H16
 2.644399 with sigma of 0.02
 Co2-H14
 2.657869 with sigma of 0.02
3.a Aromatic/amide H refined with riding coordinates:
 C52(H52), C26(H26), C46(H46), C29(H29), C11(H11), C47(H47), C49(H49),
 C31(H31), C51(H51), C12(H12), C27(H27), C48(H48), C9(H9), C32(H32), C6(H6),
 C28(H28), C7(H7), C8(H8)
3.b Idealised Me refined as rotating group:
 C62(H62A,H62B,H62C), C61(H61A,H61B,H61C), C63(H63A,H63B,H63C), C60(H60A,H60B,
 H60C)
;
_olex2_submission_special_instructions 'No special instructions were received'

loop_
_space_group_symop_operation_xyz
'x, y, z'
'-x, -y, -z'

loop_
_atom_site_label
_atom_site_type_symbol
_atom_site_fract_x
_atom_site_fract_y
_atom_site_fract_z
_atom_site_U_iso_or_equiv
_atom_site_adp_type
_atom_site_occupancy
_atom_site_site_symmetry_order
_atom_site_calc_flag
_atom_site_refinement_flags_posn
_atom_site_refinement_flags_adp
_atom_site_refinement_flags_occupancy
_atom_site_disorder_assembly
_atom_site_disorder_group
Gd1 Gd 0.24690(4) 0.36370(5) 0.27581(2) 0.03438(18) Uani 1 1 d . . . . .
Co3 Co 0.00906(12) 0.19802(13) 0.34654(5) 0.0379(3) Uani 1 1 d D . . . .
Co2 Co 0.27316(12) 0.41089(14) 0.11772(5) 0.0392(3) Uani 1 1 d D . . . .
Co4 Co 0.43168(13) 0.50568(14) 0.36395(5) 0.0411(3) Uani 1 1 d . . . . .
O11 O 0.3898(5) 0.3964(5) 0.18419(19) 0.0357(12) Uani 1 1 d . . . . .
O2 O 0.1337(5) 0.3880(5) 0.18057(19) 0.0347(12) Uani 1 1 d . . . . .
O7 O 0.3335(6) 0.3714(6) 0.3678(2) 0.0423(13) Uani 1 1 d . . . . .
O3 O 0.0377(5) 0.2924(5) 0.2707(2) 0.0353(12) Uani 1 1 d . . . . .
O10 O 0.4356(5) 0.4647(5) 0.2811(2) 0.0376(12) Uani 1 1 d . . . . .
O6 O 0.1758(5) 0.2424(5) 0.36161(19) 0.0362(12) Uani 1 1 d . . . . .
O23 O 0.3429(5) 0.1344(6) 0.2261(2) 0.0431(13) Uani 1 1 d . . . . .
O20 O 0.1483(5) 0.6189(6) 0.2464(2) 0.0454(13) Uani 1 1 d . . . . .
O1 O 0.1337(6) 0.4352(6) 0.0580(2) 0.0466(14) Uani 1 1 d . . . . .
O12 O 0.4327(6) 0.4156(6) 0.0607(2) 0.0499(15) Uani 1 1 d . . . . .
O8 O 0.5831(5) 0.3558(6) 0.4129(2) 0.0444(13) Uani 1 1 d . . . . .
O14 O 0.3644(6) 0.1831(6) 0.1095(2) 0.0495(14) Uani 1 1 d D . . . .
H14 H 0.378(9) 0.132(2) 0.1418(7) 0.074 Uiso 1 1 d D U . . .
O4 O -0.1664(6) 0.1848(6) 0.3193(2) 0.0494(14) Uani 1 1 d . . . . .
O24 O 0.4860(6) 0.1545(6) 0.2831(2) 0.0445(13) Uani 1 1 d . . . . .
O13 O 0.1787(6) 0.6382(6) 0.1296(2) 0.0512(15) Uani 1 1 d D . . . .
H13 H 0.146(8) 0.661(3) 0.1656(10) 0.077 Uiso 1 1 d D U . . .
O15 O -0.1461(6) 0.3807(7) 0.3892(3) 0.0554(15) Uani 1 1 d D . . . .
H15 H -0.235(2) 0.386(6) 0.394(3) 0.083 Uiso 1 1 d D U . . .
O5 O 0.0274(6) 0.0877(7) 0.4220(2) 0.0551(16) Uani 1 1 d . . . . .
O9 O 0.5647(6) 0.6011(7) 0.3424(2) 0.0532(16) Uani 1 1 d . . . . .
O17 O 0.3336(7) 0.6059(7) 0.4441(2) 0.0612(17) Uani 1 1 d . . . . .
O21 O 0.0195(6) 0.5631(7) 0.3140(3) 0.0625(17) Uani 1 1 d . . . . .
O25 O 0.5583(7) -0.0386(8) 0.2333(3) 0.0650(17) Uani 1 1 d . . . . .
N3 N 0.4668(8) 0.0794(8) 0.2477(3) 0.0460(17) Uani 1 1 d . . . . .
O22 O -0.0620(7) 0.7829(8) 0.2771(3) 0.0673(18) Uani 1 1 d . . . . .
N2 N 0.0315(8) 0.6582(9) 0.2796(3) 0.0486(18) Uani 1 1 d . . . . .
O18 O 0.2254(7) 0.6992(7) 0.3685(3) 0.0734(19) Uani 1 1 d . . . . .
C43 C 0.4760(8) 0.4626(8) 0.1814(3) 0.0334(17) Uani 1 1 d . . . . .
O16 O 0.1402(8) -0.0154(7) 0.3133(3) 0.0720(19) Uani 1 1 d D . . . .
H16 H 0.161(10) -0.081(2) 0.3408(9) 0.108 Uiso 1 1 d D U . . .
C2 C 0.0495(7) 0.3268(8) 0.1707(3) 0.0344(17) Uani 1 1 d . . . . .
C45 C 0.6343(8) 0.5731(8) 0.1323(3) 0.0370(18) Uani 1 1 d . . . . .
C52 C 0.5278(8) 0.4515(9) 0.0746(3) 0.044(2) Uani 1 1 d . . . . .
H52 H 0.600625 0.446881 0.044847 0.052 Uiso 1 1 calc R U . . .
C21 C 0.2029(7) 0.1514(8) 0.4607(3) 0.0337(17) Uani 1 1 d . . . . .
C30 C 0.2790(7) 0.1371(8) 0.5123(3) 0.0342(17) Uani 1 1 d . . . . .
C26 C 0.4683(8) 0.1639(8) 0.5599(3) 0.0382(18) Uani 1 1 d . . . . .
H26 H 0.543790 0.195582 0.559081 0.046 Uiso 1 1 calc R U . . .
C25 C 0.3932(8) 0.1830(8) 0.5106(3) 0.0328(17) Uani 1 1 d . . . . .
C46 C 0.6893(8) 0.6231(8) 0.0814(3) 0.0410(19) Uani 1 1 d . . . . .
H46 H 0.662642 0.610436 0.044777 0.049 Uiso 1 1 calc R U . . .
C1 C 0.0086(7) 0.3132(8) 0.1160(3) 0.0352(18) Uani 1 1 d . . . . .
C50 C 0.6697(7) 0.6018(8) 0.1864(3) 0.0342(17) Uani 1 1 d . . . . .
C29 C 0.2437(8) 0.0780(8) 0.5653(3) 0.0400(19) Uani 1 1 d . . . . .
H29 H 0.164963 0.050628 0.568164 0.048 Uiso 1 1 calc R U . . .
C3 C -0.0088(8) 0.2746(8) 0.2226(3) 0.0338(17) Uani 1 1 d . . . . .
C24 C 0.4224(7) 0.2568(8) 0.4588(3) 0.0346(17) Uani 1 1 d . . . . .
C41 C 0.5982(8) 0.5673(8) 0.2399(3) 0.0363(18) Uani 1 1 d . . . . .
C44 C 0.5417(7) 0.4987(8) 0.1293(3) 0.0334(17) Uani 1 1 d . . . . .
C10 C -0.0802(8) 0.2336(9) 0.1106(3) 0.0400(19) Uani 1 1 d . . . . .
C23 C 0.3313(8) 0.2893(8) 0.4134(3) 0.0343(17) Uani 1 1 d . . . . .
C4 C -0.1090(8) 0.2159(8) 0.2180(3) 0.0364(18) Uani 1 1 d . . . . .
C22 C 0.2305(8) 0.2246(8) 0.4119(3) 0.0368(18) Uani 1 1 d . . . . .
C5 C -0.1385(8) 0.1872(8) 0.1611(3) 0.0391(18) Uani 1 1 d . . . . .
C42 C 0.5047(7) 0.5009(8) 0.2365(3) 0.0316(17) Uani 1 1 d . . . . .
C11 C 0.0409(8) 0.3852(9) 0.0659(3) 0.044(2) Uani 1 1 d . . . . .
H11 H -0.015773 0.396612 0.034337 0.053 Uiso 1 1 calc R U . . .
N1 N 0.2227(10) 0.6982(10) 0.4232(4) 0.064(2) Uani 1 1 d . . . . .
C47 C 0.7801(9) 0.6893(9) 0.0843(4) 0.049(2) Uani 1 1 d . . . . .
H47 H 0.817327 0.720551 0.049645 0.059 Uiso 1 1 calc R U . . .
C49 C 0.7628(8) 0.6693(8) 0.1877(3) 0.0401(19) Uani 1 1 d . . . . .
H49 H 0.788152 0.686476 0.223880 0.048 Uiso 1 1 calc R U . . .
C31 C 0.1077(8) 0.0816(9) 0.4604(4) 0.049(2) Uani 1 1 d . . . . .
H31 H 0.104874 0.023245 0.493474 0.059 Uiso 1 1 calc R U . . .
O19 O 0.1234(9) 0.7804(9) 0.4545(4) 0.103(3) Uani 1 1 d . . . . .
C51 C 0.6228(9) 0.6111(10) 0.2937(3) 0.049(2) Uani 1 1 d . . . . .
H51 H 0.691064 0.652361 0.291875 0.059 Uiso 1 1 calc R U . . .
C12 C -0.1915(9) 0.1898(9) 0.2686(4) 0.047(2) Uani 1 1 d . . . . .
H12 H -0.274423 0.175036 0.261547 0.056 Uiso 1 1 calc R U . . .
C27 C 0.4349(9) 0.1002(9) 0.6095(3) 0.045(2) Uani 1 1 d . . . . .
H27 H 0.490124 0.084013 0.641923 0.053 Uiso 1 1 calc R U . . .
C48 C 0.8186(8) 0.7114(9) 0.1371(3) 0.045(2) Uani 1 1 d . . . . .
H48 H 0.883584 0.755645 0.138431 0.055 Uiso 1 1 calc R U . . .
C9 C -0.1000(9) 0.1940(9) 0.0565(4) 0.051(2) Uani 1 1 d . . . . .
H9 H -0.055568 0.219724 0.022460 0.061 Uiso 1 1 calc R U . . .
C32 C 0.5533(9) 0.2786(9) 0.4514(3) 0.045(2) Uani 1 1 d . . . . .
H32 H 0.623922 0.230299 0.478190 0.054 Uiso 1 1 calc R U . . .
C6 C -0.2188(9) 0.1048(9) 0.1539(4) 0.048(2) Uani 1 1 d . . . . .
H6 H -0.257940 0.070912 0.187302 0.057 Uiso 1 1 calc R U . . .
C62 C -0.1359(9) 0.4808(10) 0.4274(4) 0.058(2) Uani 1 1 d D . . . .
H62A H -0.049766 0.498271 0.414980 0.087 Uiso 1 1 calc R U . . .
H62B H -0.128530 0.440930 0.466973 0.087 Uiso 1 1 calc R U . . .
H62C H -0.222637 0.571372 0.426101 0.087 Uiso 1 1 calc R U . . .
C28 C 0.3214(8) 0.0596(9) 0.6124(3) 0.045(2) Uani 1 1 d . . . . .
H28 H 0.296696 0.018594 0.647255 0.054 Uiso 1 1 calc R U . . .
C7 C -0.2413(9) 0.0732(9) 0.1007(4) 0.052(2) Uani 1 1 d . . . . .
H7 H -0.297244 0.020094 0.097344 0.062 Uiso 1 1 calc R U . . .
C8 C -0.1828(9) 0.1183(10) 0.0518(4) 0.056(2) Uani 1 1 d . . . . .
H8 H -0.199438 0.097259 0.014700 0.067 Uiso 1 1 calc R U . . .
C61 C 0.3895(11) 0.0900(12) 0.0621(4) 0.082(3) Uani 1 1 d D . . . .
H61A H 0.430578 0.124856 0.027859 0.123 Uiso 1 1 calc R U . . .
H61B H 0.297518 0.089009 0.053732 0.123 Uiso 1 1 calc R U . . .
H61C H 0.457355 -0.007373 0.072503 0.123 Uiso 1 1 calc R U . . .
C63 C 0.1991(14) -0.0828(13) 0.2608(5) 0.101(4) Uani 1 1 d D . . . .
H63A H 0.239737 -0.025098 0.236355 0.152 Uiso 1 1 calc R U . . .
H63B H 0.123149 -0.092844 0.241195 0.152 Uiso 1 1 calc R U . . .
H63C H 0.275955 -0.177929 0.267971 0.152 Uiso 1 1 calc R U . . .
C60 C 0.1947(11) 0.7617(11) 0.1011(4) 0.083(3) Uani 1 1 d D . . . .
H60A H 0.244173 0.735433 0.062404 0.125 Uiso 1 1 calc R U . . .
H60B H 0.251893 0.792692 0.123915 0.125 Uiso 1 1 calc R U . . .
H60C H 0.098728 0.840251 0.097646 0.125 Uiso 1 1 calc R U . . .

loop_
_atom_site_aniso_label
_atom_site_aniso_U_11
_atom_site_aniso_U_22
_atom_site_aniso_U_33
_atom_site_aniso_U_23
_atom_site_aniso_U_13
_atom_site_aniso_U_12
Gd1 0.0399(3) 0.0488(3) 0.0250(2) 0.00380(19) -0.00031(18) -0.0300(2)
Co3 0.0439(7) 0.0542(8) 0.0278(6) 0.0063(5) -0.0012(5) -0.0337(6)
Co2 0.0445(7) 0.0612(9) 0.0262(6) 0.0045(6) -0.0007(5) -0.0372(7)
Co4 0.0528(7) 0.0630(9) 0.0256(6) 0.0014(6) 0.0006(5) -0.0430(7)
O11 0.040(3) 0.056(3) 0.024(3) 0.004(2) 0.002(2) -0.035(3)
O2 0.042(3) 0.048(3) 0.024(3) 0.002(2) -0.003(2) -0.030(3)
O7 0.059(3) 0.066(4) 0.022(3) 0.006(2) -0.006(2) -0.046(3)
O3 0.039(3) 0.050(3) 0.030(3) 0.004(2) -0.004(2) -0.032(3)
O10 0.045(3) 0.051(3) 0.028(3) 0.005(2) 0.003(2) -0.033(3)
O6 0.046(3) 0.051(3) 0.022(3) 0.011(2) -0.001(2) -0.032(3)
O23 0.041(3) 0.047(3) 0.049(3) 0.000(3) -0.005(3) -0.026(3)
O20 0.044(3) 0.048(3) 0.045(3) 0.009(3) 0.005(3) -0.023(3)
O1 0.054(3) 0.070(4) 0.029(3) 0.011(3) -0.003(2) -0.041(3)
O12 0.061(3) 0.084(4) 0.029(3) 0.000(3) 0.001(3) -0.055(3)
O8 0.045(3) 0.061(4) 0.038(3) -0.001(3) 0.004(2) -0.034(3)
O14 0.059(3) 0.062(4) 0.034(3) -0.003(3) 0.004(3) -0.032(3)
O4 0.060(4) 0.069(4) 0.037(3) 0.004(3) 0.003(3) -0.046(3)
O24 0.049(3) 0.048(4) 0.042(3) 0.003(3) -0.005(3) -0.026(3)
O13 0.064(4) 0.063(4) 0.039(3) 0.014(3) -0.003(3) -0.041(3)
O15 0.054(4) 0.067(4) 0.053(4) -0.008(3) 0.004(3) -0.035(3)
O5 0.065(4) 0.083(5) 0.043(3) 0.016(3) -0.009(3) -0.057(4)
O9 0.074(4) 0.089(5) 0.025(3) -0.002(3) 0.001(3) -0.063(4)
O17 0.064(4) 0.081(5) 0.040(4) 0.005(3) -0.005(3) -0.032(4)
O21 0.073(4) 0.058(4) 0.061(4) 0.000(3) 0.022(3) -0.038(4)
O25 0.061(4) 0.060(4) 0.071(5) -0.004(4) -0.005(3) -0.022(4)
N3 0.054(5) 0.047(5) 0.042(4) 0.002(4) 0.000(4) -0.027(4)
O22 0.066(4) 0.066(5) 0.072(5) -0.005(4) -0.001(4) -0.029(4)
N2 0.048(4) 0.058(5) 0.047(4) -0.005(4) -0.003(4) -0.029(4)
O18 0.088(5) 0.074(5) 0.051(4) 0.000(4) -0.014(4) -0.025(4)
C43 0.040(4) 0.043(5) 0.023(4) 0.005(3) 0.002(3) -0.025(4)
O16 0.096(5) 0.070(5) 0.055(4) 0.001(4) 0.013(4) -0.045(4)
C2 0.034(4) 0.041(5) 0.034(4) 0.000(3) -0.001(3) -0.022(4)
C45 0.039(4) 0.046(5) 0.033(4) 0.005(4) -0.001(3) -0.026(4)
C52 0.053(5) 0.061(6) 0.033(4) 0.004(4) 0.000(4) -0.041(5)
C21 0.038(4) 0.040(5) 0.027(4) 0.005(3) -0.003(3) -0.021(4)
C30 0.038(4) 0.043(5) 0.025(4) 0.004(3) 0.002(3) -0.021(4)
C26 0.043(4) 0.045(5) 0.031(4) -0.001(4) -0.004(3) -0.023(4)
C25 0.037(4) 0.034(4) 0.029(4) 0.002(3) -0.003(3) -0.017(4)
C46 0.046(5) 0.052(5) 0.033(4) 0.005(4) 0.003(3) -0.031(4)
C1 0.037(4) 0.052(5) 0.030(4) 0.002(3) -0.001(3) -0.032(4)
C50 0.035(4) 0.040(5) 0.028(4) 0.000(3) 0.006(3) -0.018(4)
C29 0.043(4) 0.044(5) 0.035(4) 0.004(4) 0.001(3) -0.022(4)
C3 0.038(4) 0.046(5) 0.027(4) 0.003(3) -0.001(3) -0.027(4)
C24 0.035(4) 0.047(5) 0.027(4) 0.003(3) -0.001(3) -0.022(4)
C41 0.046(4) 0.049(5) 0.025(4) 0.006(3) -0.002(3) -0.031(4)
C44 0.038(4) 0.051(5) 0.024(4) 0.004(3) -0.006(3) -0.031(4)
C10 0.044(4) 0.054(5) 0.036(4) 0.009(4) -0.007(3) -0.034(4)
C23 0.040(4) 0.052(5) 0.017(4) 0.001(3) 0.003(3) -0.026(4)
C4 0.044(4) 0.050(5) 0.027(4) 0.011(3) -0.007(3) -0.032(4)
C22 0.044(4) 0.051(5) 0.025(4) 0.003(4) 0.005(3) -0.032(4)
C5 0.036(4) 0.045(5) 0.042(5) -0.002(4) -0.004(3) -0.023(4)
C42 0.035(4) 0.042(5) 0.027(4) -0.001(3) 0.000(3) -0.026(4)
C11 0.048(5) 0.059(6) 0.040(5) 0.005(4) -0.001(4) -0.037(5)
N1 0.067(6) 0.066(6) 0.062(6) -0.005(5) 0.007(5) -0.034(5)
C47 0.053(5) 0.060(6) 0.044(5) 0.003(4) 0.006(4) -0.037(5)
C49 0.042(4) 0.048(5) 0.040(5) 0.000(4) 0.001(4) -0.029(4)
C31 0.052(5) 0.070(6) 0.040(5) 0.011(4) -0.003(4) -0.042(5)
O19 0.096(6) 0.087(6) 0.091(6) -0.013(5) 0.031(5) -0.011(5)
C51 0.068(6) 0.075(6) 0.029(4) 0.001(4) -0.001(4) -0.056(5)
C12 0.053(5) 0.052(5) 0.047(5) -0.006(4) 0.010(4) -0.035(5)
C27 0.056(5) 0.048(5) 0.031(4) 0.002(4) -0.006(4) -0.023(4)
C48 0.047(5) 0.058(6) 0.048(5) 0.001(4) 0.003(4) -0.040(5)
C9 0.059(5) 0.064(6) 0.037(5) 0.012(4) -0.011(4) -0.034(5)
C32 0.055(5) 0.055(5) 0.035(5) -0.011(4) 0.001(4) -0.033(5)
C6 0.053(5) 0.047(5) 0.057(6) 0.009(4) -0.004(4) -0.036(5)
C62 0.051(5) 0.069(7) 0.054(6) -0.004(5) 0.009(4) -0.027(5)
C28 0.052(5) 0.061(6) 0.029(4) 0.015(4) -0.006(4) -0.031(5)
C7 0.067(6) 0.059(6) 0.056(6) 0.001(5) -0.022(5) -0.049(5)
C8 0.076(6) 0.078(7) 0.045(5) 0.006(5) -0.007(4) -0.062(6)
C61 0.076(7) 0.106(9) 0.060(7) -0.029(6) -0.003(6) -0.031(7)
C63 0.120(10) 0.084(9) 0.116(11) -0.013(8) 0.027(8) -0.065(8)
C60 0.088(8) 0.089(8) 0.076(8) 0.038(6) 0.003(6) -0.048(7)

loop_
_atom_type_symbol
_atom_type_description
_atom_type_scat_dispersion_real
_atom_type_scat_dispersion_imag
_atom_type_scat_source
C C 0.0181 0.0091 'International Tables Vol C Tables 4.2.6.8 and 6.1.1.4'
H H 0.0000 0.0000 'International Tables Vol C Tables 4.2.6.8 and 6.1.1.4'
Co Co -2.3653 3.6143 'International Tables Vol C Tables 4.2.6.8 and 6.1.1.4'
Gd Gd -8.8380 11.9157 'International Tables Vol C Tables 4.2.6.8 and 6.1.1.4'
N N 0.0311 0.0180 'International Tables Vol C Tables 4.2.6.8 and 6.1.1.4'
O O 0.0492 0.0322 'International Tables Vol C Tables 4.2.6.8 and 6.1.1.4'

loop_
_geom_angle_atom_site_label_1
_geom_angle_atom_site_label_2
_geom_angle_atom_site_label_3
_geom_angle
_geom_angle_site_symmetry_1
_geom_angle_site_symmetry_3
_geom_angle_publ_flag
O11 Gd1 O2 62.94(14) . . ?
O11 Gd1 O10 59.85(14) . . ?
O11 Gd1 N3 74.13(17) . . ?
O11 Gd1 N2 95.95(18) . . ?
O2 Gd1 O10 118.61(14) . . ?
O2 Gd1 N3 91.91(18) . . ?
O2 Gd1 N2 78.66(17) . . ?
O7 Gd1 O11 118.33(15) . . ?
O7 Gd1 O2 172.89(17) . . ?
O7 Gd1 O3 120.39(15) . . ?
O7 Gd1 O10 60.29(15) . . ?
O7 Gd1 O6 61.08(15) . . ?
O7 Gd1 O23 118.71(18) . . ?
O7 Gd1 O20 101.00(18) . . ?
O7 Gd1 O24 71.83(18) . . ?
O7 Gd1 O21 84.6(2) . . ?
O7 Gd1 N3 95.2(2) . . ?
O7 Gd1 N2 94.23(19) . . ?
O3 Gd1 O11 120.81(15) . . ?
O3 Gd1 O2 59.81(14) . . ?
O3 Gd1 O10 173.52(16) . . ?
O3 Gd1 N3 93.75(18) . . ?
O3 Gd1 N2 86.79(17) . . ?
O10 Gd1 N3 92.59(18) . . ?
O10 Gd1 N2 86.73(17) . . ?
O6 Gd1 O11 159.30(17) . . ?
O6 Gd1 O2 120.55(14) . . ?
O6 Gd1 O3 61.18(15) . . ?
O6 Gd1 O10 120.84(15) . . ?
O6 Gd1 O24 82.44(16) . . ?
O6 Gd1 O21 79.32(18) . . ?
O6 Gd1 N3 85.23(17) . . ?
O6 Gd1 N2 104.75(18) . . ?
O23 Gd1 O11 74.06(16) . . ?
O23 Gd1 O2 68.37(17) . . ?
O23 Gd1 O3 72.49(16) . . ?
O23 Gd1 O10 113.23(16) . . ?
O23 Gd1 O6 88.16(17) . . ?
O23 Gd1 O20 135.99(18) . . ?
O23 Gd1 O24 51.26(17) . . ?
O23 Gd1 O21 143.65(18) . . ?
O23 Gd1 N3 26.08(17) . . ?
O23 Gd1 N2 146.61(18) . . ?
O20 Gd1 O11 70.65(17) . . ?
O20 Gd1 O2 72.55(17) . . ?
O20 Gd1 O3 104.38(16) . . ?
O20 Gd1 O10 69.47(16) . . ?
O20 Gd1 O6 129.96(17) . . ?
O20 Gd1 O24 139.66(16) . . ?
O20 Gd1 O21 51.49(17) . . ?
O20 Gd1 N3 144.78(17) . . ?
O20 Gd1 N2 25.93(17) . . ?
O24 Gd1 O11 78.19(16) . . ?
O24 Gd1 O2 114.97(17) . . ?
O24 Gd1 O3 113.48(16) . . ?
O24 Gd1 O10 72.99(17) . . ?
O24 Gd1 N3 25.19(17) . . ?
O24 Gd1 N2 159.17(18) . . ?
O21 Gd1 O11 121.33(17) . . ?
O21 Gd1 O2 88.88(19) . . ?
O21 Gd1 O3 71.57(18) . . ?
O21 Gd1 O10 102.41(18) . . ?
O21 Gd1 O24 155.2(2) . . ?
O21 Gd1 N3 162.46(18) . . ?
O21 Gd1 N2 25.62(17) . . ?
N2 Gd1 N3 168.77(19) . . ?
O3 Co3 O4 90.1(2) . . ?
O3 Co3 O15 98.7(2) . . ?
O3 Co3 O16 92.0(2) . . ?
O6 Co3 O3 79.33(18) . . ?
O6 Co3 O4 168.6(2) . . ?
O6 Co3 O15 93.7(2) . . ?
O6 Co3 O5 90.4(2) . . ?
O6 Co3 O16 96.0(2) . . ?
O4 Co3 O15 83.6(2) . . ?
O4 Co3 O16 88.6(3) . . ?
O15 Co3 O16 166.7(2) . . ?
O5 Co3 O3 167.6(2) . . ?
O5 Co3 O4 100.7(2) . . ?
O5 Co3 O15 88.8(2) . . ?
O5 Co3 O16 82.0(2) . . ?
O11 Co2 O2 83.00(18) . . ?
O11 Co2 O1 172.8(2) . . ?
O11 Co2 O12 91.26(19) . . ?
O11 Co2 O14 92.2(2) . . ?
O11 Co2 O13 86.4(2) . . ?
O2 Co2 O1 90.56(19) . . ?
O2 Co2 O12 172.7(2) . . ?
O2 Co2 O14 87.4(2) . . ?
O2 Co2 O13 90.5(2) . . ?
O1 Co2 O14 90.7(2) . . ?
O1 Co2 O13 90.4(2) . . ?
O12 Co2 O1 95.4(2) . . ?
O12 Co2 O14 88.4(2) . . ?
O12 Co2 O13 93.7(2) . . ?
O14 Co2 O13 177.6(2) . . ?
O7 Co4 O8 86.8(2) . . ?
O7 Co4 O17 96.2(2) . . ?
O7 Co4 O18 93.6(2) . . ?
O10 Co4 O7 77.26(18) . . ?
O10 Co4 O8 118.0(2) . . ?
O10 Co4 O9 89.80(19) . . ?
O10 Co4 O17 155.0(2) . . ?
O10 Co4 O18 97.4(2) . . ?
O8 Co4 O17 85.2(2) . . ?
O8 Co4 O18 143.7(2) . . ?
O9 Co4 O7 163.5(2) . . ?
O9 Co4 O8 90.4(2) . . ?
O9 Co4 O17 99.8(2) . . ?
O9 Co4 O18 98.2(3) . . ?
O17 Co4 O18 58.6(2) . . ?
Co2 O11 Gd1 107.19(17) . . ?
C43 O11 Gd1 124.6(4) . . ?
C43 O11 Co2 120.2(4) . . ?
Co2 O2 Gd1 106.87(18) . . ?
C2 O2 Gd1 124.0(4) . . ?
C2 O2 Co2 121.0(4) . . ?
Co4 O7 Gd1 111.0(2) . . ?
C23 O7 Gd1 125.7(4) . . ?
C23 O7 Co4 123.0(4) . . ?
Co3 O3 Gd1 108.55(19) . . ?
C3 O3 Gd1 124.5(4) . . ?
C3 O3 Co3 123.2(4) . . ?
Co4 O10 Gd1 106.18(17) . . ?
C42 O10 Gd1 125.7(4) . . ?
C42 O10 Co4 127.5(4) . . ?
Co3 O6 Gd1 110.9(2) . . ?
C22 O6 Gd1 124.0(4) . . ?
C22 O6 Co3 124.7(4) . . ?
N3 O23 Gd1 97.0(5) . . ?
N2 O20 Gd1 96.7(5) . . ?
C11 O1 Co2 121.8(5) . . ?
C52 O12 Co2 122.1(5) . . ?
C32 O8 Co4 123.3(5) . . ?
Co2 O14 H14 116.3(15) . . ?
C61 O14 Co2 133.9(6) . . ?
C61 O14 H14 108.9(16) . . ?
C12 O4 Co3 124.8(5) . . ?
N3 O24 Gd1 96.1(5) . . ?
Co2 O13 H13 112.5(16) . . ?
C60 O13 Co2 136.4(6) . . ?
C60 O13 H13 107.2(17) . . ?
Co3 O15 H15 116.0(16) . . ?
C62 O15 Co3 133.3(5) . . ?
C62 O15 H15 107.8(17) . . ?
C31 O5 Co3 126.3(5) . . ?
C51 O9 Co4 127.7(5) . . ?
N1 O17 Co4 95.2(5) . . ?
N2 O21 Gd1 95.7(5) . . ?
O23 N3 Gd1 56.9(4) . . ?
O24 N3 Gd1 58.7(4) . . ?
O24 N3 O23 115.6(7) . . ?
O25 N3 Gd1 177.1(6) . . ?
O25 N3 O23 121.0(7) . . ?
O25 N3 O24 123.4(7) . . ?
O20 N2 Gd1 57.4(4) . . ?
O21 N2 Gd1 58.7(4) . . ?
O21 N2 O20 115.9(7) . . ?
O22 N2 Gd1 175.3(6) . . ?
O22 N2 O20 120.6(7) . . ?
O22 N2 O21 123.6(7) . . ?
N1 O18 Co4 91.1(6) . . ?
O11 C43 C44 125.3(6) . . ?
O11 C43 C42 115.9(5) . . ?
C44 C43 C42 118.9(6) . . ?
Co3 O16 H16 112.0(15) . . ?
C63 O16 Co3 139.9(7) . . ?
C63 O16 H16 108.0(15) . . ?
O2 C2 C1 125.7(6) . . ?
O2 C2 C3 114.5(6) . . ?
C1 C2 C3 119.8(6) . . ?
C46 C45 C50 117.9(6) . . ?
C46 C45 C44 121.0(7) . . ?
C50 C45 C44 121.1(6) . . ?
O12 C52 H52 115.7 . . ?
O12 C52 C44 128.6(7) . . ?
C44 C52 H52 115.7 . . ?
C22 C21 C30 119.9(6) . . ?
C22 C21 C31 121.3(7) . . ?
C31 C21 C30 118.7(6) . . ?
C25 C30 C21 120.1(6) . . ?
C29 C30 C21 122.3(6) . . ?
C29 C30 C25 117.6(6) . . ?
C25 C26 H26 119.4 . . ?
C27 C26 H26 119.4 . . ?
C27 C26 C25 121.1(7) . . ?
C30 C25 C24 118.9(6) . . ?
C26 C25 C30 119.2(6) . . ?
C26 C25 C24 121.7(6) . . ?
C45 C46 H46 119.6 . . ?
C47 C46 C45 120.8(7) . . ?
C47 C46 H46 119.6 . . ?
C2 C1 C10 120.0(6) . . ?
C2 C1 C11 121.5(6) . . ?
C11 C1 C10 118.3(6) . . ?
C45 C50 C41 118.4(6) . . ?
C49 C50 C45 119.7(6) . . ?
C49 C50 C41 121.8(7) . . ?
C30 C29 H29 119.4 . . ?
C28 C29 C30 121.1(7) . . ?
C28 C29 H29 119.4 . . ?
O3 C3 C2 114.2(6) . . ?
O3 C3 C4 126.0(6) . . ?
C4 C3 C2 119.8(6) . . ?
C23 C24 C25 119.2(6) . . ?
C23 C24 C32 120.6(6) . . ?
C32 C24 C25 119.6(7) . . ?
C42 C41 C50 119.8(6) . . ?
C42 C41 C51 122.5(6) . . ?
C51 C41 C50 117.7(6) . . ?
C43 C44 C45 119.7(6) . . ?
C43 C44 C52 120.8(6) . . ?
C52 C44 C45 119.2(6) . . ?
C5 C10 C1 119.1(7) . . ?
C9 C10 C1 121.7(7) . . ?
C9 C10 C5 119.1(7) . . ?
O7 C23 C24 125.4(6) . . ?
O7 C23 C22 113.7(6) . . ?
C24 C23 C22 120.8(6) . . ?
C3 C4 C5 119.9(6) . . ?
C3 C4 C12 121.5(7) . . ?
C12 C4 C5 118.5(6) . . ?
O6 C22 C21 127.5(6) . . ?
O6 C22 C23 112.9(5) . . ?
C21 C22 C23 119.5(6) . . ?
C10 C5 C4 120.4(6) . . ?
C10 C5 C6 117.3(7) . . ?
C6 C5 C4 122.3(7) . . ?
O10 C42 C43 113.1(5) . . ?
O10 C42 C41 125.0(6) . . ?
C41 C42 C43 121.9(6) . . ?
O1 C11 C1 128.5(7) . . ?
O1 C11 H11 115.7 . . ?
C1 C11 H11 115.7 . . ?
O17 N1 O18 114.8(8) . . ?
O19 N1 O17 120.7(9) . . ?
O19 N1 O18 124.5(10) . . ?
C46 C47 H47 119.6 . . ?
C46 C47 C48 120.8(7) . . ?
C48 C47 H47 119.6 . . ?
C50 C49 H49 119.7 . . ?
C48 C49 C50 120.6(7) . . ?
C48 C49 H49 119.7 . . ?
O5 C31 C21 128.1(7) . . ?
O5 C31 H31 115.9 . . ?
C21 C31 H31 115.9 . . ?
O9 C51 C41 127.1(7) . . ?
O9 C51 H51 116.4 . . ?
C41 C51 H51 116.4 . . ?
O4 C12 C4 127.5(7) . . ?
O4 C12 H12 116.3 . . ?
C4 C12 H12 116.3 . . ?
C26 C27 H27 119.9 . . ?
C26 C27 C28 120.2(7) . . ?
C28 C27 H27 119.9 . . ?
C47 C48 H48 119.9 . . ?
C49 C48 C47 120.1(7) . . ?
C49 C48 H48 119.9 . . ?
C10 C9 H9 119.4 . . ?
C8 C9 C10 121.2(7) . . ?
C8 C9 H9 119.4 . . ?
O8 C32 C24 126.0(8) . . ?
O8 C32 H32 117.0 . . ?
C24 C32 H32 117.0 . . ?
C5 C6 H6 118.9 . . ?
C7 C6 C5 122.2(7) . . ?
C7 C6 H6 118.9 . . ?
O15 C62 H62A 109.5 . . ?
O15 C62 H62B 109.5 . . ?
O15 C62 H62C 109.5 . . ?
H62A C62 H62B 109.5 . . ?
H62A C62 H62C 109.5 . . ?
H62B C62 H62C 109.5 . . ?
C29 C28 C27 120.6(7) . . ?
C29 C28 H28 119.7 . . ?
C27 C28 H28 119.7 . . ?
C6 C7 H7 120.1 . . ?
C6 C7 C8 119.9(7) . . ?
C8 C7 H7 120.1 . . ?
C9 C8 H8 119.9 . . ?
C7 C8 C9 120.2(8) . . ?
C7 C8 H8 119.9 . . ?
O14 C61 H61A 109.5 . . ?
O14 C61 H61B 109.5 . . ?
O14 C61 H61C 109.5 . . ?
H61A C61 H61B 109.5 . . ?
H61A C61 H61C 109.5 . . ?
H61B C61 H61C 109.5 . . ?
O16 C63 H63A 109.5 . . ?
O16 C63 H63B 109.5 . . ?
O16 C63 H63C 109.5 . . ?
H63A C63 H63B 109.5 . . ?
H63A C63 H63C 109.5 . . ?
H63B C63 H63C 109.5 . . ?
O13 C60 H60A 109.5 . . ?
O13 C60 H60B 109.5 . . ?
O13 C60 H60C 109.5 . . ?
H60A C60 H60B 109.5 . . ?
H60A C60 H60C 109.5 . . ?
H60B C60 H60C 109.5 . . ?

loop_
_geom_bond_atom_site_label_1
_geom_bond_atom_site_label_2
_geom_bond_distance
_geom_bond_site_symmetry_2
_geom_bond_publ_flag
Gd1 O11 2.543(4) . ?
Gd1 O2 2.547(4) . ?
Gd1 O7 2.409(5) . ?
Gd1 O3 2.542(4) . ?
Gd1 O10 2.553(4) . ?
Gd1 O6 2.490(4) . ?
Gd1 O23 2.454(5) . ?
Gd1 O20 2.460(5) . ?
Gd1 O24 2.498(5) . ?
Gd1 O21 2.491(6) . ?
Gd1 N3 2.907(8) . ?
Gd1 N2 2.901(8) . ?
Co3 O3 2.012(5) . ?
Co3 O6 2.000(5) . ?
Co3 O4 2.013(5) . ?
Co3 O15 2.108(6) . ?
Co3 O5 2.006(5) . ?
Co3 O16 2.178(7) . ?
Co2 O11 2.002(5) . ?
Co2 O2 2.007(4) . ?
Co2 O1 2.014(5) . ?
Co2 O12 2.007(5) . ?
Co2 O14 2.138(6) . ?
Co2 O13 2.144(6) . ?
Co4 O7 2.007(5) . ?
Co4 O10 1.989(5) . ?
Co4 O8 2.045(5) . ?
Co4 O9 1.989(5) . ?
Co4 O17 2.129(6) . ?
Co4 O18 2.206(7) . ?
O11 C43 1.311(8) . ?
O2 C2 1.300(8) . ?
O7 C23 1.316(8) . ?
O3 C3 1.306(8) . ?
O10 C42 1.317(8) . ?
O6 C22 1.314(8) . ?
O23 N3 1.287(8) . ?
O20 N2 1.277(8) . ?
O1 C11 1.245(8) . ?
O12 C52 1.247(8) . ?
O8 C32 1.256(9) . ?
O14 H14 0.874(10) . ?
O14 C61 1.436(10) . ?
O4 C12 1.222(9) . ?
O24 N3 1.244(8) . ?
O13 H13 0.879(10) . ?
O13 C60 1.456(10) . ?
O15 H15 0.878(10) . ?
O15 C62 1.441(10) . ?
O5 C31 1.251(9) . ?
O9 C51 1.244(8) . ?
O17 N1 1.251(10) . ?
O21 N2 1.260(9) . ?
O25 N3 1.222(9) . ?
O22 N2 1.237(9) . ?
O18 N1 1.268(10) . ?
C43 C44 1.427(9) . ?
C43 C42 1.453(9) . ?
O16 H16 0.875(10) . ?
O16 C63 1.393(12) . ?
C2 C1 1.408(10) . ?
C2 C3 1.462(9) . ?
C45 C46 1.416(9) . ?
C45 C50 1.423(10) . ?
C45 C44 1.449(9) . ?
C52 H52 0.9500 . ?
C52 C44 1.430(10) . ?
C21 C30 1.458(10) . ?
C21 C22 1.391(9) . ?
C21 C31 1.428(10) . ?
C30 C25 1.422(9) . ?
C30 C29 1.419(9) . ?
C26 H26 0.9500 . ?
C26 C25 1.400(10) . ?
C26 C27 1.372(10) . ?
C25 C24 1.454(9) . ?
C46 H46 0.9500 . ?
C46 C47 1.367(10) . ?
C1 C10 1.467(9) . ?
C1 C11 1.425(10) . ?
C50 C41 1.476(9) . ?
C50 C49 1.392(9) . ?
C29 H29 0.9500 . ?
C29 C28 1.371(10) . ?
C3 C4 1.401(9) . ?
C24 C23 1.405(10) . ?
C24 C32 1.434(10) . ?
C41 C42 1.394(9) . ?
C41 C51 1.433(10) . ?
C10 C5 1.409(10) . ?
C10 C9 1.404(11) . ?
C23 C22 1.442(9) . ?
C4 C5 1.456(10) . ?
C4 C12 1.454(10) . ?
C5 C6 1.428(10) . ?
C11 H11 0.9500 . ?
N1 O19 1.217(10) . ?
C47 H47 0.9500 . ?
C47 C48 1.384(11) . ?
C49 H49 0.9500 . ?
C49 C48 1.380(10) . ?
C31 H31 0.9500 . ?
C51 H51 0.9500 . ?
C12 H12 0.9500 . ?
C27 H27 0.9500 . ?
C27 C28 1.378(10) . ?
C48 H48 0.9500 . ?
C9 H9 0.9500 . ?
C9 C8 1.380(10) . ?
C32 H32 0.9500 . ?
C6 H6 0.9500 . ?
C6 C7 1.362(11) . ?
C62 H62A 0.9800 . ?
C62 H62B 0.9800 . ?
C62 H62C 0.9800 . ?
C28 H28 0.9500 . ?
C7 H7 0.9500 . ?
C7 C8 1.373(11) . ?
C8 H8 0.9500 . ?
C61 H61A 0.9800 . ?
C61 H61B 0.9800 . ?
C61 H61C 0.9800 . ?
C63 H63A 0.9800 . ?
C63 H63B 0.9800 . ?
C63 H63C 0.9800 . ?
C60 H60A 0.9800 . ?
C60 H60B 0.9800 . ?
C60 H60C 0.9800 . ?

loop_
_geom_torsion_atom_site_label_1
_geom_torsion_atom_site_label_2
_geom_torsion_atom_site_label_3
_geom_torsion_atom_site_label_4
_geom_torsion
_geom_torsion_site_symmetry_1
_geom_torsion_site_symmetry_2
_geom_torsion_site_symmetry_3
_geom_torsion_site_symmetry_4
_geom_torsion_publ_flag
Gd1 O11 C43 C44 -171.2(6) . . . . ?
Gd1 O11 C43 C42 8.8(9) . . . . ?
Gd1 O2 C2 C1 -166.4(6) . . . . ?
Gd1 O2 C2 C3 16.0(9) . . . . ?
Gd1 O7 C23 C24 156.7(6) . . . . ?
Gd1 O7 C23 C22 -19.5(9) . . . . ?
Gd1 O3 C3 C2 -11.7(9) . . . . ?
Gd1 O3 C3 C4 170.2(6) . . . . ?
Gd1 O10 C42 C43 -6.7(9) . . . . ?
Gd1 O10 C42 C41 174.2(6) . . . . ?
Gd1 O6 C22 C21 -176.1(6) . . . . ?
Gd1 O6 C22 C23 3.0(9) . . . . ?
Gd1 O23 N3 O24 1.9(6) . . . . ?
Gd1 O23 N3 O25 -177.5(6) . . . . ?
Gd1 O20 N2 O21 4.9(7) . . . . ?
Gd1 O20 N2 O22 -175.1(6) . . . . ?
Gd1 O24 N3 O23 -1.9(6) . . . . ?
Gd1 O24 N3 O25 177.5(6) . . . . ?
Gd1 O21 N2 O20 -4.9(7) . . . . ?
Gd1 O21 N2 O22 175.2(7) . . . . ?
Co3 O3 C3 C2 -167.5(5) . . . . ?
Co3 O3 C3 C4 14.4(11) . . . . ?
Co3 O6 C22 C21 11.8(11) . . . . ?
Co3 O6 C22 C23 -169.2(5) . . . . ?
Co3 O4 C12 C4 -4.6(12) . . . . ?
Co3 O5 C31 C21 0.9(13) . . . . ?
Co2 O11 C43 C44 -26.4(10) . . . . ?
Co2 O11 C43 C42 153.6(5) . . . . ?
Co2 O2 C2 C1 -21.9(10) . . . . ?
Co2 O2 C2 C3 160.5(5) . . . . ?
Co2 O1 C11 C1 3.9(12) . . . . ?
Co2 O12 C52 C44 -2.2(12) . . . . ?
Co4 O7 C23 C24 -16.2(10) . . . . ?
Co4 O7 C23 C22 167.6(5) . . . . ?
Co4 O10 C42 C43 -175.9(5) . . . . ?
Co4 O10 C42 C41 5.0(11) . . . . ?
Co4 O8 C32 C24 15.5(11) . . . . ?
Co4 O9 C51 C41 6.0(14) . . . . ?
Co4 O17 N1 O18 -6.2(8) . . . . ?
Co4 O17 N1 O19 175.1(8) . . . . ?
Co4 O18 N1 O17 5.9(7) . . . . ?
Co4 O18 N1 O19 -175.4(9) . . . . ?
O11 C43 C44 C45 179.6(7) . . . . ?
O11 C43 C44 C52 -6.0(12) . . . . ?
O11 C43 C42 O10 -1.3(10) . . . . ?
O11 C43 C42 C41 177.8(7) . . . . ?
O2 C2 C1 C10 176.2(7) . . . . ?
O2 C2 C1 C11 -9.2(12) . . . . ?
O2 C2 C3 O3 -2.7(10) . . . . ?
O2 C2 C3 C4 175.5(7) . . . . ?
O7 C23 C22 O6 9.6(10) . . . . ?
O7 C23 C22 C21 -171.3(7) . . . . ?
O3 C3 C4 C5 -172.9(7) . . . . ?
O3 C3 C4 C12 10.6(13) . . . . ?
O12 C52 C44 C43 22.9(13) . . . . ?
O12 C52 C44 C45 -162.6(8) . . . . ?
C2 C1 C10 C5 7.9(12) . . . . ?
C2 C1 C10 C9 -167.6(8) . . . . ?
C2 C1 C11 O1 19.9(14) . . . . ?
C2 C3 C4 C5 9.2(11) . . . . ?
C2 C3 C4 C12 -167.3(7) . . . . ?
C45 C46 C47 C48 -1.2(13) . . . . ?
C45 C50 C41 C42 3.5(11) . . . . ?
C45 C50 C41 C51 -173.3(7) . . . . ?
C45 C50 C49 C48 1.4(12) . . . . ?
C21 C30 C25 C26 -177.8(7) . . . . ?
C21 C30 C25 C24 6.1(11) . . . . ?
C21 C30 C29 C28 177.0(7) . . . . ?
C30 C21 C22 O6 177.2(7) . . . . ?
C30 C21 C22 C23 -1.8(11) . . . . ?
C30 C21 C31 O5 175.6(8) . . . . ?
C30 C25 C24 C23 4.2(11) . . . . ?
C30 C25 C24 C32 -167.7(7) . . . . ?
C30 C29 C28 C27 0.9(13) . . . . ?
C26 C25 C24 C23 -171.8(7) . . . . ?
C26 C25 C24 C32 16.3(11) . . . . ?
C26 C27 C28 C29 2.2(13) . . . . ?
C25 C30 C29 C28 -2.9(12) . . . . ?
C25 C26 C27 C28 -3.0(12) . . . . ?
C25 C24 C23 O7 170.6(7) . . . . ?
C25 C24 C23 C22 -13.5(11) . . . . ?
C25 C24 C32 O8 -170.3(7) . . . . ?
C46 C45 C50 C41 172.2(7) . . . . ?
C46 C45 C50 C49 -3.8(11) . . . . ?
C46 C45 C44 C43 -173.6(7) . . . . ?
C46 C45 C44 C52 11.8(12) . . . . ?
C46 C47 C48 C49 -1.4(13) . . . . ?
C1 C2 C3 O3 179.6(7) . . . . ?
C1 C2 C3 C4 -2.2(11) . . . . ?
C1 C10 C5 C4 -1.0(12) . . . . ?
C1 C10 C5 C6 -177.3(7) . . . . ?
C1 C10 C9 C8 179.5(8) . . . . ?
C50 C45 C46 C47 3.7(12) . . . . ?
C50 C45 C44 C43 4.7(11) . . . . ?
C50 C45 C44 C52 -169.9(7) . . . . ?
C50 C41 C42 O10 179.7(7) . . . . ?
C50 C41 C42 C43 0.6(11) . . . . ?
C50 C41 C51 O9 174.5(8) . . . . ?
C50 C49 C48 C47 1.3(13) . . . . ?
C29 C30 C25 C26 2.1(11) . . . . ?
C29 C30 C25 C24 -174.0(7) . . . . ?
C3 C2 C1 C10 -6.3(11) . . . . ?
C3 C2 C1 C11 168.3(7) . . . . ?
C3 C4 C5 C10 -7.6(12) . . . . ?
C3 C4 C5 C6 168.6(7) . . . . ?
C3 C4 C12 O4 -16.5(14) . . . . ?
C24 C23 C22 O6 -166.8(7) . . . . ?
C24 C23 C22 C21 12.3(11) . . . . ?
C41 C50 C49 C48 -174.4(7) . . . . ?
C44 C43 C42 O10 178.6(7) . . . . ?
C44 C43 C42 C41 -2.2(11) . . . . ?
C44 C45 C46 C47 -178.0(8) . . . . ?
C44 C45 C50 C41 -6.1(11) . . . . ?
C44 C45 C50 C49 177.9(7) . . . . ?
C10 C1 C11 O1 -165.4(8) . . . . ?
C10 C5 C6 C7 -1.0(12) . . . . ?
C10 C9 C8 C7 -3.6(14) . . . . ?
C23 C24 C32 O8 17.9(12) . . . . ?
C4 C5 C6 C7 -177.3(8) . . . . ?
C22 C21 C30 C25 -7.3(11) . . . . ?
C22 C21 C30 C29 172.8(7) . . . . ?
C22 C21 C31 O5 -8.3(14) . . . . ?
C5 C10 C9 C8 4.1(13) . . . . ?
C5 C4 C12 O4 166.9(8) . . . . ?
C5 C6 C7 C8 1.5(14) . . . . ?
C42 C43 C44 C45 -0.4(11) . . . . ?
C42 C43 C44 C52 174.1(7) . . . . ?
C42 C41 C51 O9 -2.2(14) . . . . ?
C11 C1 C10 C5 -166.9(7) . . . . ?
C11 C1 C10 C9 17.6(12) . . . . ?
C49 C50 C41 C42 179.4(7) . . . . ?
C49 C50 C41 C51 2.6(11) . . . . ?
C31 C21 C30 C25 168.8(7) . . . . ?
C31 C21 C30 C29 -11.1(11) . . . . ?
C31 C21 C22 O6 1.2(13) . . . . ?
C31 C21 C22 C23 -177.8(7) . . . . ?
C51 C41 C42 O10 -3.6(13) . . . . ?
C51 C41 C42 C43 177.3(8) . . . . ?
C12 C4 C5 C10 169.0(7) . . . . ?
C12 C4 C5 C6 -14.8(12) . . . . ?
C27 C26 C25 C30 0.8(11) . . . . ?
C27 C26 C25 C24 176.8(7) . . . . ?
C9 C10 C5 C4 174.6(8) . . . . ?
C9 C10 C5 C6 -1.8(12) . . . . ?
C32 C24 C23 O7 -17.6(12) . . . . ?
C32 C24 C23 C22 158.3(7) . . . . ?
C6 C7 C8 C9 0.8(14) . . . . ?
